data_5000390
loop_
_publ_author_name
'Dell, Steven'
'Ho, Douglas M.'
'Pascal, Jr., Robert A.'

_publ_section_title
;
 in- and out-Cyclophanes Bearing Non-Hydrogen Bridgehead Substituents
;
_journal_issue 15
_journal_name_full 'The Journal of Organic Chemistry'
_journal_page_first 5626
_journal_page_last 5633
_journal_paper_doi 10.1021/jo990727+
_journal_volume 64
_journal_year 1999
_chemical_formula_moiety 'C21 H21 F1 Si1'
_chemical_formula_sum 'C21 H21 F Si'
_chemical_melting_point 356.15
_chemical_name_systematic Tri(o-tolyl)fluorosilane
_space_group_IT_number 14
_symmetry_cell_setting monoclinic
_symmetry_space_group_name_Hall '-P 2ybc'
_symmetry_space_group_name_H-M 'P 1 21/c 1'
_cell_angle_alpha 90
_cell_angle_beta 101.079(3)
_cell_angle_gamma 90
_cell_formula_units_Z 4
_cell_length_a 16.6635(7)
_cell_length_b 7.8104(3)
_cell_length_c 14.4375(4)
_cell_volume 1844.001
_diffrn_ambient_temperature ?
_exptl_crystal_colour colorless.
_exptl_crystal_density_diffrn 1.154
_exptl_crystal_description plate
_refine_ls_R_factor_gt 5.1
_refine_ls_wR_factor_gt 5.1
_cod_original_sg_symbol_H-M 'P 21/c'
_cod_original_formula_sum 'C21 H21 F1 Si1'
_cod_database_code 5000390

loop_
_symmetry_equiv_pos_site_id
_symmetry_equiv_pos_as_xyz
1 x,y,z
2 x,1/2-y,1/2+z
3 -x,-y,-z
4 -x,-1/2+y,-1/2-z

loop_
_atom_site_label
_atom_site_type_symbol
_atom_site_fract_x
_atom_site_fract_y
_atom_site_fract_z
Si1 Si 0.26339(3) 0.63048(8) 0.75905(4)
F1 F 0.27205(8) 0.5174(2) 0.66896(8)
C1 C 0.17601(12) 0.7800(3) 0.72492(14)
C2 C 0.10044(13) 0.7354(3) 0.6689(2)
C3 C 0.03819(15) 0.8558(4) 0.6530(2)
H1 H -0.01188(15) 0.8264(4) 0.6158(2)
C4 C 0.0486(2) 1.0168(4) 0.6908(2)
H2 H 0.0059(2) 1.0953(4) 0.6792(2)
C5 C 0.1213(2) 1.0618(4) 0.7453(2)
H3 H 0.1286(2) 1.1709(4) 0.7714(2)
C6 C 0.18412(14) 0.9443(3) 0.7615(2)
H4 H 0.23385(14) 0.9766(3) 0.7985(2)
C7 C 0.0854(2) 0.5589(4) 0.6266(2)
H5 H 0.0277(2) 0.5406(11) 0.6072(14)
H6 H 0.1078(12) 0.4746(4) 0.6728(5)
H7 H 0.1113(11) 0.5493(10) 0.5729(9)
C8 C 0.24393(12) 0.4868(3) 0.85531(15)
C9 C 0.28631(14) 0.3348(3) 0.8825(2)
C10 C 0.2692(2) 0.2425(4) 0.9605(2)
H8 H 0.2969(2) 0.1409(4) 0.9787(2)
C11 C 0.2125(2) 0.3013(4) 1.0092(2)
H9 H 0.2025(2) 0.2391(4) 1.0607(2)
C12 C 0.1704(2) 0.4479(4) 0.9847(2)
H10 H 0.1316(2) 0.4855(4) 1.0186(2)
C13 C 0.18588(14) 0.5406(3) 0.9088(2)
H11 H 0.15720(14) 0.6417(3) 0.8923(2)
C14 C 0.3495(2) 0.2702(4) 0.8325(2)
H12 H 0.3259(4) 0.2536(27) 0.7670(4)
H13 H 0.3703(10) 0.1631(15) 0.8597(11)
H14 H 0.3933(7) 0.3517(14) 0.8382(14)
C15 C 0.36259(11) 0.7437(3) 0.79688(12)
C16 C 0.39921(13) 0.8456(3) 0.73674(15)
C17 C 0.4746(2) 0.9207(3) 0.7714(2)
H15 H 0.4988(2) 0.9889(3) 0.7317(2)
C18 C 0.5141(2) 0.8967(4) 0.8626(2)
H16 H 0.5649(2) 0.9469(4) 0.8839(2)
C19 C 0.4791(2) 0.7993(4) 0.9219(2)
H17 H 0.5056(2) 0.7837(4) 0.9842(2)
C20 C 0.40432(13) 0.7237(3) 0.88953(14)
H18 H 0.38095(13) 0.6573(3) 0.93080(14)
C21 C 0.3595(2) 0.8742(4) 0.6351(2)
H19 H 0.3886(25) 0.9617(61) 0.6086(14)
H20 H 0.3038(12) 0.9094(84) 0.6316(4)
H21 H 0.3608(37) 0.7697(23) 0.6004(10)
H22? H 0.3135(25) 0.7988(61) 0.6185(14)
H23? H 0.3983(12) 0.8512(84) 0.5954(4)
H24? H 0.3414(37) 0.9908(23) 0.6266(10)

loop_
_atom_type_symbol
_atom_type_radius_bond
C 0.68
H 0.23
F 0.64
Si 1.20
